data_7212697
loop_
_publ_author_name
'Lima, Carlos F. R. A. C.'
'Sousa, Carlos A. D.'
'Rodriguez-Borges, Jos\'e E'
'Melo, Andr\'e'
'Gomes, L\'igia R'
'Low, John N.'
'Santos, Lu\'is M N B F'

_publ_section_title
;
 The role of aromatic interactions in the structure and energetics of
 benzyl ketones.
;
_journal_issue 37
_journal_name_full 'Physical chemistry chemical physics : PCCP'
_journal_page_first 11228
_journal_page_last 11237
_journal_paper_doi 10.1039/c003941a
_journal_volume 12
_journal_year 2010
_chemical_formula_moiety 'C15 H14 O'
_chemical_formula_sum 'C15 H14 O'
_chemical_formula_weight 210.26
_chemical_name_systematic
;
1,3-propan-2-one
;
_space_group_IT_number 14
_symmetry_cell_setting monoclinic
_symmetry_space_group_name_Hall '-P 2ybc'
_symmetry_space_group_name_H-M 'P 1 21/c 1'
_atom_sites_solution_hydrogens geom
_atom_sites_solution_primary direct
_atom_sites_solution_secondary difmap
_audit_creation_method SHELXL-97
_cell_angle_alpha 90.00
_cell_angle_beta 96.4720(10)
_cell_angle_gamma 90.00
_cell_formula_units_Z 4
_cell_length_a 9.4756(2)
_cell_length_b 5.65970(10)
_cell_length_c 21.2859(3)
_cell_measurement_temperature 150(2)
_cell_measurement_theta_max 30.62
_cell_measurement_theta_min 3.05
_cell_volume 1134.27(4)
_computing_cell_refinement 'APEX2 and SAINT (Bruker, 2004)'
_computing_data_collection 'APEX2 (Bruker, 2004)'
_computing_data_reduction 'SAINT and XPREP (Sheldrick, 2003)'
_computing_publication_material 'SHELXL-97 (Sheldrick, 1997)'
_computing_structure_refinement 'SHELXL-97 (Sheldrick, 1997)'
_computing_structure_solution 'SHELXS-97 (Sheldrick, 1990)'
_diffrn_ambient_temperature 150(2)
_diffrn_detector_area_resol_mean 8.33
_diffrn_measured_fraction_theta_full 0.997
_diffrn_measured_fraction_theta_max 0.997
_diffrn_measurement_device_type 'Bruker SMART APEX'
_diffrn_measurement_method \w
_diffrn_radiation_monochromator graphite
_diffrn_radiation_source 'fine-focus sealed tube'
_diffrn_radiation_type MoK\a
_diffrn_radiation_wavelength 0.71073
_diffrn_reflns_av_R_equivalents 0.0294
_diffrn_reflns_av_sigmaI/netI 0.0255
_diffrn_reflns_limit_h_max 13
_diffrn_reflns_limit_h_min -13
_diffrn_reflns_limit_k_max 8
_diffrn_reflns_limit_k_min -8
_diffrn_reflns_limit_l_max 30
_diffrn_reflns_limit_l_min -30
_diffrn_reflns_number 17359
_diffrn_reflns_theta_full 30.62
_diffrn_reflns_theta_max 30.62
_diffrn_reflns_theta_min 3.05
_diffrn_standards_decay_% nil
_exptl_absorpt_coefficient_mu 0.075
_exptl_absorpt_correction_T_max 0.9970
_exptl_absorpt_correction_T_min 0.9851
_exptl_absorpt_correction_type multi-scan
_exptl_absorpt_process_details 'SADABS 2.10 (Sheldrick, G.M. 2003)'
_exptl_crystal_colour yellow
_exptl_crystal_density_diffrn 1.231
_exptl_crystal_density_method 'not measured'
_exptl_crystal_description block
_exptl_crystal_F_000 448
_exptl_crystal_size_max 0.20
_exptl_crystal_size_mid 0.10
_exptl_crystal_size_min 0.04
_refine_diff_density_max 0.324
_refine_diff_density_min -0.195
_refine_diff_density_rms 0.042
_refine_ls_extinction_method none
_refine_ls_goodness_of_fit_ref 1.015
_refine_ls_hydrogen_treatment constr
_refine_ls_matrix_type full
_refine_ls_number_parameters 145
_refine_ls_number_reflns 3485
_refine_ls_number_restraints 0
_refine_ls_restrained_S_all 1.015
_refine_ls_R_factor_all 0.0630
_refine_ls_R_factor_gt 0.0432
_refine_ls_shift/su_max 0.001
_refine_ls_shift/su_mean 0.000
_refine_ls_structure_factor_coef Fsqd
_refine_ls_weighting_details 'calc w=1/[\s^2^(Fo^2^)+(0.0558P)^2^+0.3232P] where P=(Fo^2^+2Fc^2^)/3'
_refine_ls_weighting_scheme calc
_refine_ls_wR_factor_gt 0.1067
_refine_ls_wR_factor_ref 0.1189
_reflns_number_gt 2653
_reflns_number_total 3485
_reflns_threshold_expression >2sigma(I)
_cod_data_source_file c003941a.txt
_cod_data_source_block 1
_cod_depositor_comments
;
The following automatic conversions were performed:

'_exptl_absorpt_correction_type' value 'Multi-scan' changed to
'multi-scan' according to
/home/saulius/struct/CIF-dictionaries/cif_core.dic dictionary named
'cif_core.dic' version 2.4.2 from 2011-04-26.

Automatic conversion script
Id: cif_fix_values 1891 2012-01-12 08:04:46Z andrius 
;
_cod_original_sg_symbol_H-M P21/c
_cod_database_code 7212697

loop_
_symmetry_equiv_pos_as_xyz
'x, y, z'
'-x, y+1/2, -z+1/2'
'-x, -y, -z'
'x, -y-1/2, z-1/2'

loop_
_atom_site_label
_atom_site_type_symbol
_atom_site_fract_x
_atom_site_fract_y
_atom_site_fract_z
_atom_site_U_iso_or_equiv
_atom_site_adp_type
_atom_site_occupancy
_atom_site_symmetry_multiplicity
_atom_site_calc_flag
_atom_site_refinement_flags
O2 O 0.46035(10) 0.86429(18) 0.68757(4) 0.0393(2) Uani 1 1 d .
C1 C 0.69257(12) 0.7501(2) 0.73023(5) 0.0288(2) Uani 1 1 d .
H1A H 0.6866 0.8945 0.7561 0.035 Uiso 1 1 calc R
H1B H 0.7039 0.6135 0.7594 0.035 Uiso 1 1 calc R
C2 C 0.55499(11) 0.7223(2) 0.68684(5) 0.0238(2) Uani 1 1 d .
C3 C 0.54425(11) 0.5078(2) 0.64381(5) 0.0243(2) Uani 1 1 d .
H3A H 0.6350 0.4909 0.6253 0.029 Uiso 1 1 calc R
H3B H 0.5328 0.3657 0.6699 0.029 Uiso 1 1 calc R
C11 C 0.82193(11) 0.76699(19) 0.69486(5) 0.0207(2) Uani 1 1 d .
C12 C 0.84167(12) 0.9632(2) 0.65738(5) 0.0260(2) Uani 1 1 d .
H12 H 0.7727 1.0857 0.6537 0.031 Uiso 1 1 calc R
C13 C 0.96088(13) 0.9820(2) 0.62539(6) 0.0302(3) Uani 1 1 d .
H13 H 0.9732 1.1173 0.6002 0.036 Uiso 1 1 calc R
C14 C 1.06198(12) 0.8045(2) 0.63005(5) 0.0293(3) Uani 1 1 d .
H14 H 1.1438 0.8176 0.6083 0.035 Uiso 1 1 calc R
C15 C 1.04259(12) 0.6077(2) 0.66676(5) 0.0281(2) Uani 1 1 d .
H15 H 1.1111 0.4846 0.6699 0.034 Uiso 1 1 calc R
C16 C 0.92368(12) 0.5891(2) 0.69904(5) 0.0242(2) Uani 1 1 d .
H16 H 0.9117 0.4535 0.7242 0.029 Uiso 1 1 calc R
C31 C 0.42480(11) 0.51273(18) 0.59069(5) 0.0210(2) Uani 1 1 d .
C32 C 0.32944(12) 0.32586(19) 0.58148(5) 0.0244(2) Uani 1 1 d .
H32 H 0.3364 0.1970 0.6103 0.029 Uiso 1 1 calc R
C33 C 0.22369(13) 0.3261(2) 0.53030(5) 0.0288(2) Uani 1 1 d .
H33 H 0.1595 0.1970 0.5242 0.035 Uiso 1 1 calc R
C34 C 0.21192(13) 0.5138(2) 0.48831(5) 0.0301(3) Uani 1 1 d .
H34 H 0.1397 0.5141 0.4535 0.036 Uiso 1 1 calc R
C35 C 0.30618(13) 0.7016(2) 0.49735(5) 0.0286(2) Uani 1 1 d .
H35 H 0.2982 0.8312 0.4688 0.034 Uiso 1 1 calc R
C36 C 0.41217(12) 0.7005(2) 0.54799(5) 0.0244(2) Uani 1 1 d .
H36 H 0.4768 0.8291 0.5536 0.029 Uiso 1 1 calc R

loop_
_atom_site_aniso_label
_atom_site_aniso_U_11
_atom_site_aniso_U_22
_atom_site_aniso_U_33
_atom_site_aniso_U_23
_atom_site_aniso_U_13
_atom_site_aniso_U_12
O2 0.0356(5) 0.0446(5) 0.0365(5) -0.0160(4) -0.0018(4) 0.0142(4)
C1 0.0221(5) 0.0448(7) 0.0199(5) -0.0037(4) 0.0036(4) -0.0055(5)
C2 0.0216(5) 0.0308(5) 0.0196(4) -0.0023(4) 0.0047(4) -0.0017(4)
C3 0.0200(5) 0.0276(5) 0.0250(5) -0.0035(4) 0.0015(4) 0.0033(4)
C11 0.0180(5) 0.0260(5) 0.0178(4) -0.0014(4) 0.0009(3) -0.0022(4)
C12 0.0259(5) 0.0231(5) 0.0291(5) 0.0022(4) 0.0036(4) 0.0044(4)
C13 0.0331(6) 0.0280(6) 0.0304(6) 0.0063(4) 0.0076(5) -0.0042(5)
C14 0.0219(5) 0.0405(7) 0.0265(5) -0.0041(5) 0.0064(4) -0.0037(5)
C15 0.0235(5) 0.0328(6) 0.0271(5) -0.0042(4) -0.0014(4) 0.0078(5)
C16 0.0269(5) 0.0224(5) 0.0223(5) 0.0029(4) -0.0022(4) -0.0001(4)
C31 0.0194(5) 0.0238(5) 0.0202(4) -0.0040(4) 0.0042(4) 0.0022(4)
C32 0.0261(5) 0.0238(5) 0.0239(5) -0.0011(4) 0.0052(4) -0.0004(4)
C33 0.0258(5) 0.0313(6) 0.0292(5) -0.0064(4) 0.0033(4) -0.0053(5)
C34 0.0279(6) 0.0386(6) 0.0228(5) -0.0058(4) -0.0008(4) 0.0035(5)
C35 0.0352(6) 0.0302(6) 0.0206(5) 0.0017(4) 0.0045(4) 0.0045(5)
C36 0.0266(5) 0.0238(5) 0.0236(5) -0.0015(4) 0.0061(4) -0.0019(4)

loop_
_atom_type_symbol
_atom_type_description
_atom_type_scat_dispersion_real
_atom_type_scat_dispersion_imag
_atom_type_scat_source
C C 0.0033 0.0016 'International Tables Vol C Tables 4.2.6.8 and 6.1.1.4'
H H 0.0000 0.0000 'International Tables Vol C Tables 4.2.6.8 and 6.1.1.4'
O O 0.0106 0.0060 'International Tables Vol C Tables 4.2.6.8 and 6.1.1.4'

loop_
_geom_angle_atom_site_label_1
_geom_angle_atom_site_label_2
_geom_angle_atom_site_label_3
_geom_angle
C11 C1 C2 113.10(8)
C11 C1 H1A 109.0
C2 C1 H1A 109.0
C11 C1 H1B 109.0
C2 C1 H1B 109.0
H1A C1 H1B 107.8
O2 C2 C3 122.79(10)
O2 C2 C1 120.80(10)
C3 C2 C1 116.40(10)
C31 C3 C2 115.57(9)
C31 C3 H3A 108.4
C2 C3 H3A 108.4
C31 C3 H3B 108.4
C2 C3 H3B 108.4
H3A C3 H3B 107.4
C16 C11 C12 118.52(10)
C16 C11 C1 121.18(10)
C12 C11 C1 120.29(10)
C13 C12 C11 120.79(10)
C13 C12 H12 119.6
C11 C12 H12 119.6
C14 C13 C12 120.31(11)
C14 C13 H13 119.8
C12 C13 H13 119.8
C13 C14 C15 119.30(10)
C13 C14 H14 120.4
C15 C14 H14 120.4
C14 C15 C16 120.48(10)
C14 C15 H15 119.8
C16 C15 H15 119.8
C15 C16 C11 120.60(10)
C15 C16 H16 119.7
C11 C16 H16 119.7
C32 C31 C36 118.75(10)
C32 C31 C3 120.85(10)
C36 C31 C3 120.33(10)
C31 C32 C33 120.50(10)
C31 C32 H32 119.7
C33 C32 H32 119.7
C34 C33 C32 120.23(11)
C34 C33 H33 119.9
C32 C33 H33 119.9
C33 C34 C35 119.63(10)
C33 C34 H34 120.2
C35 C34 H34 120.2
C34 C35 C36 120.16(11)
C34 C35 H35 119.9
C36 C35 H35 119.9
C35 C36 C31 120.72(10)
C35 C36 H36 119.6
C31 C36 H36 119.6

loop_
_geom_bond_atom_site_label_1
_geom_bond_atom_site_label_2
_geom_bond_distance
O2 C2 1.2055(14)
C1 C11 1.5121(15)
C1 C2 1.5185(15)
C1 H1A 0.9900
C1 H1B 0.9900
C2 C3 1.5175(15)
C3 C31 1.5072(14)
C3 H3A 0.9900
C3 H3B 0.9900
C11 C16 1.3899(15)
C11 C12 1.3921(15)
C12 C13 1.3872(16)
C12 H12 0.9500
C13 C14 1.3839(17)
C13 H13 0.9500
C14 C15 1.3847(17)
C14 H14 0.9500
C15 C16 1.3883(16)
C15 H15 0.9500
C16 H16 0.9500
C31 C32 1.3906(15)
C31 C36 1.3948(15)
C32 C33 1.3946(16)
C32 H32 0.9500
C33 C34 1.3847(17)
C33 H33 0.9500
C34 C35 1.3875(18)
C34 H34 0.9500
C35 C36 1.3880(16)
C35 H35 0.9500
C36 H36 0.9500

loop_
_geom_hbond_atom_site_label_D
_geom_hbond_atom_site_label_H
_geom_hbond_atom_site_label_A
_geom_hbond_distance_DH
_geom_hbond_distance_HA
_geom_hbond_distance_DA
_geom_hbond_angle_DHA
_geom_hbond_site_symmetry_A
C1 H1B O2 0.99 2.47 3.2407(15) 134.8 2_646

loop_
_geom_torsion_atom_site_label_1
_geom_torsion_atom_site_label_2
_geom_torsion_atom_site_label_3
_geom_torsion_atom_site_label_4
_geom_torsion
C11 C1 C2 O2 -121.21(13)
C11 C1 C2 C3 59.22(14)
O2 C2 C3 C31 14.71(16)
C1 C2 C3 C31 -165.72(9)
C2 C1 C11 C16 -112.61(12)
C2 C1 C11 C12 67.65(14)
C16 C11 C12 C13 -0.62(16)
C1 C11 C12 C13 179.13(10)
C11 C12 C13 C14 0.35(18)
C12 C13 C14 C15 0.24(18)
C13 C14 C15 C16 -0.54(17)
C14 C15 C16 C11 0.25(16)
C12 C11 C16 C15 0.32(15)
C1 C11 C16 C15 -179.43(10)
C2 C3 C31 C32 -127.42(11)
C2 C3 C31 C36 55.66(13)
C36 C31 C32 C33 0.30(15)
C3 C31 C32 C33 -176.66(10)
C31 C32 C33 C34 -0.50(17)
C32 C33 C34 C35 0.16(17)
C33 C34 C35 C36 0.37(17)
C34 C35 C36 C31 -0.57(17)
C32 C31 C36 C35 0.23(15)
C3 C31 C36 C35 177.21(10)
